data_4311434
loop_
_publ_author_name
'Colette Boskovic'
'Andreas Sieber'
'Gr\'egory Chaboussant'
'Hans U. G\"udel'
'J\"urgen Ensling'
'Wolfgang Wernsdorfer'
'Antonia Neels'
'Gael Labat'
'Helen Stoeckli-Evans'
'Stefan Janssen'

_publ_section_title
;
 Synthesis and Characterization of a New Family of Bi-, Tri-, Tetra-, and
 Pentanuclear Ferric Complexes
;
_journal_name_full 'Inorganic Chemistry'
_journal_page_first 5053
_journal_page_last 5068
_journal_paper_doi 10.1021/ic049600f
_journal_volume 43
_journal_year 2004
_chemical_formula_sum 'C66.5 H66 Fe4 N4 O14.5'
_chemical_formula_weight 1376.63
_chemical_name_systematic
; 
 ? 
;
_space_group_IT_number 13
_symmetry_cell_setting monoclinic
_symmetry_space_group_name_Hall '-P 2yc'
_symmetry_space_group_name_H-M 'P 1 2/c 1'
_atom_sites_solution_hydrogens geom
_atom_sites_solution_primary direct
_atom_sites_solution_secondary difmap
_audit_creation_method SHELXL-97
_cell_angle_alpha 90.00
_cell_angle_beta 118.058(7)
_cell_angle_gamma 90.00
_cell_formula_units_Z 2
_cell_length_a 17.3156(14)
_cell_length_b 8.0980(6)
_cell_length_c 25.702(3)
_cell_measurement_reflns_used 8000
_cell_measurement_temperature 153(2)
_cell_measurement_theta_max 25.75
_cell_measurement_theta_min 2.15
_cell_volume 3180.4(5)
_computing_cell_refinement 'CELL (Stoe IPDS Software, 2000)'
_computing_data_collection 'EXPOSE (Stoe IPDS Software, 2000)'
_computing_data_reduction 'INTEGRATE (Stoe IPDS Software, 2000)'
_computing_molecular_graphics 'PLATON99 (Spek, 1990)'
_computing_publication_material 'SHELXL-97 (Sheldrick, 1997)'
_computing_structure_refinement 'SHELXL-97 (Sheldrick, 1997)'
_computing_structure_solution 'SHELXS-97 (Sheldrick, 1990)'
_diffrn_ambient_temperature 153(2)
_diffrn_detector_area_resol_mean 0.81\%A
_diffrn_measured_fraction_theta_full 0.994
_diffrn_measured_fraction_theta_max 0.994
_diffrn_measurement_device_type 'STOE IPDS'
_diffrn_measurement_method 'phi oscillation'
_diffrn_radiation_monochromator graphite
_diffrn_radiation_source 'fine-focus sealed tube'
_diffrn_radiation_type MoK\a
_diffrn_radiation_wavelength 0.71073
_diffrn_reflns_av_R_equivalents 0.0922
_diffrn_reflns_av_sigmaI/netI 0.0797
_diffrn_reflns_limit_h_max 21
_diffrn_reflns_limit_h_min -21
_diffrn_reflns_limit_k_max 9
_diffrn_reflns_limit_k_min -9
_diffrn_reflns_limit_l_max 29
_diffrn_reflns_limit_l_min -31
_diffrn_reflns_number 24200
_diffrn_reflns_theta_full 25.93
_diffrn_reflns_theta_max 25.93
_diffrn_reflns_theta_min 2.41
_diffrn_standards_decay_% 0
_diffrn_standards_interval_time 0
_diffrn_standards_number 0
_exptl_absorpt_coefficient_mu 0.963
_exptl_absorpt_correction_T_max 0.500
_exptl_absorpt_correction_T_min 0.173
_exptl_absorpt_correction_type multi-scan
_exptl_crystal_colour red
_exptl_crystal_density_diffrn 1.438
_exptl_crystal_density_meas ?
_exptl_crystal_density_method 'not measured'
_exptl_crystal_description block
_exptl_crystal_F_000 1426
_exptl_crystal_size_max 0.40
_exptl_crystal_size_mid 0.30
_exptl_crystal_size_min 0.20
_refine_diff_density_max 1.055
_refine_diff_density_min -0.475
_refine_diff_density_rms 0.079
_refine_ls_extinction_method none
_refine_ls_goodness_of_fit_ref 0.867
_refine_ls_hydrogen_treatment mixed
_refine_ls_matrix_type full
_refine_ls_number_parameters 408
_refine_ls_number_reflns 6168
_refine_ls_number_restraints 1
_refine_ls_restrained_S_all 0.868
_refine_ls_R_factor_all 0.0724
_refine_ls_R_factor_gt 0.0398
_refine_ls_shift/su_max 0.001
_refine_ls_shift/su_mean 0.000
_refine_ls_structure_factor_coef Fsqd
_refine_ls_weighting_details 'calc w=1/[\s^2^(Fo^2^)+(0.0552P)^2^+0.0000P] where P=(Fo^2^+2Fc^2^)/3'
_refine_ls_weighting_scheme calc
_refine_ls_wR_factor_gt 0.0928
_refine_ls_wR_factor_ref 0.1013
_reflns_number_gt 3850
_reflns_number_total 6168
_reflns_threshold_expression >2sigma(I)
_cod_data_source_file ic049600fsi20040325_090813_4.cif
_cod_data_source_block compound5
_cod_depositor_comments
;
The following automatic conversions were performed:

'_exptl_crystal_density_meas' value 'none' was changed to '?' - the
value is perceived as not measured.

Automatic conversion script
Id: cif_fix_values 3008 2015-01-20 13:52:24Z robertas 
;
_cod_original_formula_sum 'C66.50 H66 Fe4 N4 O14.50'
_cod_database_code 4311434

loop_
_symmetry_equiv_pos_as_xyz
'x, y, z'
'-x, y, -z+1/2'
'-x, -y, -z'
'x, -y, z-1/2'

loop_
_atom_site_label
_atom_site_type_symbol
_atom_site_fract_x
_atom_site_fract_y
_atom_site_fract_z
_atom_site_U_iso_or_equiv
_atom_site_adp_type
_atom_site_occupancy
_atom_site_symmetry_multiplicity
_atom_site_calc_flag
_atom_site_refinement_flags
_atom_site_disorder_assembly
_atom_site_disorder_group
Fe1 Fe 0.10399(3) 0.15106(5) 0.221143(18) 0.02334(12) Uani 1 1 d . . .
Fe2 Fe 0.12780(3) 0.14071(5) 0.348863(18) 0.02510(12) Uani 1 1 d . . .
O1 O 0.15344(13) 0.0293(3) 0.18013(9) 0.0314(5) Uani 1 1 d . . .
O2 O 0.09321(12) 0.2924(2) 0.28190(9) 0.0242(4) Uani 1 1 d . . .
O3 O -0.05059(14) 0.3308(3) 0.34215(9) 0.0361(5) Uani 1 1 d . . .
O4 O 0.09445(14) 0.3001(3) 0.39655(9) 0.0340(5) Uani 1 1 d . . .
O5 O 0.24733(13) 0.2033(3) 0.39485(10) 0.0350(5) Uani 1 1 d . . .
O6 O 0.00950(12) 0.0365(2) 0.31729(9) 0.0262(4) Uani 1 1 d . . .
O7 O 0.15169(13) 0.0026(2) 0.29171(9) 0.0274(5) Uani 1 1 d . . .
N1 N 0.21885(15) 0.3049(3) 0.25246(11) 0.0246(5) Uani 1 1 d . . .
N2 N 0.15751(16) -0.0618(3) 0.40776(11) 0.0279(6) Uani 1 1 d . . .
C1 C 0.23048(19) 0.0281(4) 0.18120(13) 0.0258(6) Uani 1 1 d . . .
C2 C 0.2459(2) -0.0936(4) 0.14872(14) 0.0330(7) Uani 1 1 d . . .
H2A H 0.2021 -0.1742 0.1284 0.040 Uiso 1 1 calc R . .
C3 C 0.3232(2) -0.0999(4) 0.14542(15) 0.0395(8) Uani 1 1 d . . .
H3A H 0.3314 -0.1832 0.1225 0.047 Uiso 1 1 calc R . .
C4 C 0.3882(2) 0.0140(4) 0.17519(15) 0.0392(8) Uani 1 1 d . . .
H4A H 0.4413 0.0099 0.1729 0.047 Uiso 1 1 calc R . .
C5 C 0.37551(19) 0.1336(4) 0.20826(13) 0.0321(7) Uani 1 1 d . . .
H5A H 0.4208 0.2115 0.2288 0.039 Uiso 1 1 calc R . .
C6 C 0.29778(18) 0.1452(4) 0.21292(12) 0.0240(6) Uani 1 1 d . . .
C7 C 0.28916(19) 0.2793(4) 0.24803(12) 0.0247(6) Uani 1 1 d . . .
C8 C 0.36719(19) 0.3883(4) 0.28137(13) 0.0279(7) Uani 1 1 d . . .
C9 C 0.3746(2) 0.5398(4) 0.25930(16) 0.0444(9) Uani 1 1 d . . .
H9A H 0.3315 0.5735 0.2212 0.053 Uiso 1 1 calc R . .
C10 C 0.4445(3) 0.6423(5) 0.2924(2) 0.0610(12) Uani 1 1 d . . .
H10A H 0.4498 0.7459 0.2770 0.073 Uiso 1 1 calc R . .
C11 C 0.5065(3) 0.5937(6) 0.34782(19) 0.0607(12) Uani 1 1 d . . .
H11A H 0.5540 0.6650 0.3708 0.073 Uiso 1 1 calc R . .
C12 C 0.5001(2) 0.4432(6) 0.37006(18) 0.0566(11) Uani 1 1 d . . .
H12A H 0.5436 0.4096 0.4080 0.068 Uiso 1 1 calc R . .
C13 C 0.4304(2) 0.3411(4) 0.33718(15) 0.0394(8) Uani 1 1 d . . .
H13A H 0.4256 0.2376 0.3528 0.047 Uiso 1 1 calc R . .
C14 C 0.2169(2) 0.4434(4) 0.28964(15) 0.0324(7) Uani 1 1 d . . .
H14A H 0.2316 0.5481 0.2764 0.039 Uiso 1 1 calc R . .
H14B H 0.2608 0.4243 0.3312 0.039 Uiso 1 1 calc R . .
C15 C 0.1263(2) 0.4552(3) 0.28462(15) 0.0292(7) Uani 1 1 d . . .
H15B H 0.1292 0.5144 0.3192 0.035 Uiso 1 1 calc R . .
H15A H 0.0870 0.5174 0.2486 0.035 Uiso 1 1 calc R . .
C16 C 0.0210(2) 0.3529(4) 0.38828(14) 0.0312(7) Uani 1 1 d . . .
C17 C 0.0168(2) 0.4494(5) 0.43623(17) 0.0521(10) Uani 1 1 d . . .
H17C H 0.0749 0.4944 0.4625 0.078 Uiso 1 1 calc R . .
H17B H -0.0020 0.3771 0.4587 0.078 Uiso 1 1 calc R . .
H17A H -0.0251 0.5401 0.4190 0.078 Uiso 1 1 calc R . .
C18 C 0.31282(18) 0.1525(4) 0.44520(13) 0.0290(7) Uani 1 1 d . . .
C19 C 0.3912(2) 0.2424(4) 0.46810(15) 0.0352(8) Uani 1 1 d . . .
H19A H 0.3956 0.3352 0.4470 0.042 Uiso 1 1 calc R . .
C20 C 0.4618(2) 0.1985(5) 0.52064(15) 0.0415(9) Uani 1 1 d . . .
H20A H 0.5142 0.2613 0.5355 0.050 Uiso 1 1 calc R . .
C21 C 0.4572(2) 0.0635(5) 0.55204(15) 0.0430(9) Uani 1 1 d . . .
H21A H 0.5061 0.0337 0.5883 0.052 Uiso 1 1 calc R . .
C22 C 0.3817(2) -0.0268(4) 0.53041(14) 0.0370(8) Uani 1 1 d . . .
H22A H 0.3790 -0.1190 0.5524 0.044 Uiso 1 1 calc R . .
C23 C 0.30736(19) 0.0124(4) 0.47648(13) 0.0288(7) Uani 1 1 d . . .
C24 C 0.22914(19) -0.0913(4) 0.45665(13) 0.0274(7) Uani 1 1 d . . .
C25 C 0.23204(19) -0.2325(4) 0.49495(13) 0.0286(7) Uani 1 1 d . . .
C26 C 0.2045(2) -0.2076(4) 0.53730(14) 0.0340(7) Uani 1 1 d . . .
H26A H 0.1848 -0.1015 0.5417 0.041 Uiso 1 1 calc R . .
C27 C 0.2055(2) -0.3364(5) 0.57294(14) 0.0393(8) Uani 1 1 d . . .
H27A H 0.1862 -0.3191 0.6015 0.047 Uiso 1 1 calc R . .
C28 C 0.2346(2) -0.4900(5) 0.56685(15) 0.0422(9) Uani 1 1 d . . .
H28A H 0.2365 -0.5778 0.5919 0.051 Uiso 1 1 calc R . .
C29 C 0.2610(2) -0.5170(4) 0.52477(15) 0.0405(8) Uani 1 1 d . . .
H29A H 0.2799 -0.6238 0.5204 0.049 Uiso 1 1 calc R . .
C30 C 0.2602(2) -0.3893(4) 0.48867(14) 0.0337(7) Uani 1 1 d . . .
H30A H 0.2787 -0.4084 0.4598 0.040 Uiso 1 1 calc R . .
C31 C 0.08084(19) -0.1687(4) 0.39113(13) 0.0322(7) Uani 1 1 d . . .
H31A H 0.0525 -0.1430 0.4159 0.039 Uiso 1 1 calc R . .
H31B H 0.0990 -0.2860 0.3973 0.039 Uiso 1 1 calc R . .
C32 C 0.01742(19) -0.1386(3) 0.32691(13) 0.0275(7) Uani 1 1 d . . .
H32A H 0.0393 -0.1908 0.3015 0.033 Uiso 1 1 calc R . .
H32B H -0.0404 -0.1869 0.3170 0.033 Uiso 1 1 calc R . .
C33 C 0.2275(2) -0.0966(4) 0.30979(16) 0.0393(8) Uani 1 1 d . . .
H33A H 0.2798 -0.0271 0.3290 0.059 Uiso 1 1 calc R . .
H33B H 0.2263 -0.1504 0.2753 0.059 Uiso 1 1 calc R . .
H33C H 0.2288 -0.1808 0.3376 0.059 Uiso 1 1 calc R . .
C67 C 0.0097(9) 0.9380(19) -0.0104(5) 0.046(4) Uiso 0.25 1 d PD . .
H67A H -0.0213 1.0379 -0.0313 0.069 Uiso 0.25 1 calc PR . .
H67B H -0.0312 0.8449 -0.0224 0.069 Uiso 0.25 1 calc PR . .
H67C H 0.0570 0.9140 -0.0200 0.069 Uiso 0.25 1 calc PR . .
O15 O 0.0440(9) 0.9621(16) 0.0490(5) 0.069(3) Uiso 0.25 1 d PD . .
H15 H 0.0632 0.8721 0.0666 0.103 Uiso 0.25 1 calc PR . .

loop_
_atom_site_aniso_label
_atom_site_aniso_U_11
_atom_site_aniso_U_22
_atom_site_aniso_U_33
_atom_site_aniso_U_23
_atom_site_aniso_U_13
_atom_site_aniso_U_12
Fe1 0.0211(2) 0.0204(2) 0.0291(2) -0.00071(19) 0.01222(18) -0.00038(17)
Fe2 0.0213(2) 0.0241(2) 0.0283(2) 0.0007(2) 0.01039(18) -0.00074(18)
O1 0.0269(11) 0.0295(11) 0.0417(13) -0.0092(10) 0.0193(10) -0.0049(9)
O2 0.0217(10) 0.0201(10) 0.0322(11) -0.0006(9) 0.0138(9) -0.0010(8)
O3 0.0374(13) 0.0312(12) 0.0354(13) -0.0082(10) 0.0135(11) 0.0016(10)
O4 0.0306(12) 0.0373(12) 0.0337(12) -0.0092(10) 0.0148(10) -0.0067(10)
O5 0.0249(11) 0.0350(12) 0.0389(13) 0.0041(10) 0.0098(10) -0.0041(9)
O6 0.0224(10) 0.0212(10) 0.0342(11) 0.0017(9) 0.0127(9) 0.0001(8)
O7 0.0248(11) 0.0225(11) 0.0343(12) 0.0017(9) 0.0135(9) 0.0022(8)
N1 0.0270(13) 0.0183(12) 0.0301(14) -0.0018(10) 0.0148(11) -0.0019(10)
N2 0.0290(14) 0.0273(13) 0.0250(14) 0.0014(11) 0.0108(11) -0.0017(11)
C1 0.0271(16) 0.0264(15) 0.0250(16) 0.0026(13) 0.0131(13) 0.0026(12)
C2 0.0362(19) 0.0283(17) 0.0372(19) -0.0055(14) 0.0195(15) -0.0007(14)
C3 0.039(2) 0.043(2) 0.041(2) -0.0063(16) 0.0225(16) 0.0077(15)
C4 0.0274(17) 0.051(2) 0.044(2) -0.0052(17) 0.0201(15) 0.0047(15)
C5 0.0238(15) 0.0395(18) 0.0312(17) 0.0001(16) 0.0114(13) 0.0000(14)
C6 0.0215(14) 0.0266(15) 0.0226(14) 0.0019(13) 0.0094(12) 0.0022(12)
C7 0.0248(15) 0.0252(15) 0.0230(15) 0.0042(13) 0.0105(13) -0.0026(12)
C8 0.0259(16) 0.0313(17) 0.0307(17) -0.0040(13) 0.0168(13) -0.0045(13)
C9 0.051(2) 0.044(2) 0.041(2) -0.0006(17) 0.0239(18) -0.0165(17)
C10 0.075(3) 0.057(3) 0.064(3) -0.011(2) 0.043(2) -0.037(2)
C11 0.045(2) 0.083(3) 0.059(3) -0.029(2) 0.029(2) -0.037(2)
C12 0.033(2) 0.079(3) 0.043(2) -0.013(2) 0.0058(17) -0.010(2)
C13 0.0327(18) 0.0418(19) 0.0379(19) -0.0020(17) 0.0118(15) -0.0045(16)
C14 0.0378(18) 0.0211(16) 0.046(2) -0.0096(15) 0.0262(16) -0.0069(14)
C15 0.0306(17) 0.0199(15) 0.0420(18) -0.0011(14) 0.0211(15) 0.0022(12)
C16 0.0348(18) 0.0293(16) 0.0329(17) -0.0028(15) 0.0187(15) -0.0067(15)
C17 0.042(2) 0.075(3) 0.044(2) -0.024(2) 0.0241(18) -0.011(2)
C18 0.0215(15) 0.0347(17) 0.0289(16) -0.0047(15) 0.0102(13) -0.0006(13)
C19 0.0304(18) 0.0373(19) 0.0387(19) -0.0036(16) 0.0168(15) -0.0029(14)
C20 0.0249(17) 0.056(2) 0.0375(19) -0.0117(17) 0.0095(15) -0.0099(15)
C21 0.0254(17) 0.060(2) 0.0321(19) -0.0010(18) 0.0039(15) -0.0024(16)
C22 0.0309(18) 0.043(2) 0.0309(18) 0.0025(16) 0.0093(15) 0.0030(15)
C23 0.0244(16) 0.0349(17) 0.0250(16) -0.0023(14) 0.0098(13) 0.0036(13)
C24 0.0258(16) 0.0299(16) 0.0254(16) -0.0023(13) 0.0112(13) 0.0035(12)
C25 0.0245(15) 0.0329(17) 0.0232(16) -0.0009(14) 0.0069(13) -0.0007(13)
C26 0.0345(18) 0.0355(18) 0.0272(17) -0.0029(15) 0.0106(14) 0.0001(14)
C27 0.0393(19) 0.050(2) 0.0243(17) -0.0010(17) 0.0115(14) -0.0081(17)
C28 0.040(2) 0.043(2) 0.0316(19) 0.0101(17) 0.0067(16) -0.0057(17)
C29 0.0360(19) 0.0320(18) 0.041(2) 0.0048(16) 0.0078(16) 0.0053(15)
C30 0.0307(17) 0.0364(19) 0.0304(17) 0.0008(14) 0.0114(14) 0.0053(14)
C31 0.0285(16) 0.0321(17) 0.0308(17) 0.0023(14) 0.0096(13) -0.0065(13)
C32 0.0264(15) 0.0207(14) 0.0322(17) 0.0025(13) 0.0112(13) 0.0013(13)
C33 0.038(2) 0.0317(18) 0.048(2) 0.0056(16) 0.0202(17) 0.0149(14)

loop_
_atom_type_symbol
_atom_type_description
_atom_type_scat_dispersion_real
_atom_type_scat_dispersion_imag
_atom_type_scat_source
C C 0.0033 0.0016 'International Tables Vol C Tables 4.2.6.8 and 6.1.1.4'
H H 0.0000 0.0000 'International Tables Vol C Tables 4.2.6.8 and 6.1.1.4'
Fe Fe 0.3463 0.8444 'International Tables Vol C Tables 4.2.6.8 and 6.1.1.4'
N N 0.0061 0.0033 'International Tables Vol C Tables 4.2.6.8 and 6.1.1.4'
O O 0.0106 0.0060 'International Tables Vol C Tables 4.2.6.8 and 6.1.1.4'

loop_
_geom_angle_atom_site_label_1
_geom_angle_atom_site_label_2
_geom_angle_atom_site_label_3
_geom_angle
_geom_angle_site_symmetry_1
_geom_angle_site_symmetry_3
_geom_angle_publ_flag
O1 Fe1 O6 94.61(8) . 2 ?
O1 Fe1 O7 95.09(9) . . ?
O6 Fe1 O7 93.48(8) 2 . ?
O1 Fe1 O2 161.44(8) . . ?
O6 Fe1 O2 102.84(8) 2 . ?
O7 Fe1 O2 77.76(8) . . ?
O1 Fe1 O3 94.61(9) . 2 ?
O6 Fe1 O3 88.01(8) 2 2 ?
O7 Fe1 O3 170.03(9) . 2 ?
O2 Fe1 O3 92.30(8) . 2 ?
O1 Fe1 N1 86.01(9) . . ?
O6 Fe1 N1 171.04(9) 2 . ?
O7 Fe1 N1 95.37(9) . . ?
O2 Fe1 N1 77.75(8) . . ?
O3 Fe1 N1 83.03(9) 2 . ?
O5 Fe2 O2 99.87(9) . . ?
O5 Fe2 O6 165.74(9) . . ?
O2 Fe2 O6 94.38(8) . . ?
O5 Fe2 O7 93.64(9) . . ?
O2 Fe2 O7 78.07(8) . . ?
O6 Fe2 O7 89.56(8) . . ?
O5 Fe2 O4 89.48(9) . . ?
O2 Fe2 O4 94.29(8) . . ?
O6 Fe2 O4 89.17(8) . . ?
O7 Fe2 O4 172.14(9) . . ?
O5 Fe2 N2 86.28(9) . . ?
O2 Fe2 N2 168.16(9) . . ?
O6 Fe2 N2 79.74(9) . . ?
O7 Fe2 N2 91.54(9) . . ?
O4 Fe2 N2 95.87(9) . . ?
C1 O1 Fe1 134.49(19) . . ?
C15 O2 Fe2 125.82(18) . . ?
C15 O2 Fe1 112.44(16) . . ?
Fe2 O2 Fe1 102.85(9) . . ?
C16 O3 Fe1 136.3(2) . 2 ?
C16 O4 Fe2 131.3(2) . . ?
C18 O5 Fe2 134.8(2) . . ?
C32 O6 Fe1 122.99(17) . 2 ?
C32 O6 Fe2 110.52(16) . . ?
Fe1 O6 Fe2 126.49(10) 2 . ?
C33 O7 Fe1 124.12(19) . . ?
C33 O7 Fe2 123.0(2) . . ?
Fe1 O7 Fe2 100.75(8) . . ?
C7 N1 C14 119.1(2) . . ?
C7 N1 Fe1 128.0(2) . . ?
C14 N1 Fe1 112.38(17) . . ?
C24 N2 C31 119.4(3) . . ?
C24 N2 Fe2 128.9(2) . . ?
C31 N2 Fe2 111.37(18) . . ?
O1 C1 C2 117.9(3) . . ?
O1 C1 C6 123.6(3) . . ?
C2 C1 C6 118.5(3) . . ?
C3 C2 C1 121.7(3) . . ?
C3 C2 H2A 119.1 . . ?
C1 C2 H2A 119.1 . . ?
C4 C3 C2 120.3(3) . . ?
C4 C3 H3A 119.8 . . ?
C2 C3 H3A 119.8 . . ?
C5 C4 C3 119.3(3) . . ?
C5 C4 H4A 120.3 . . ?
C3 C4 H4A 120.3 . . ?
C4 C5 C6 122.5(3) . . ?
C4 C5 H5A 118.8 . . ?
C6 C5 H5A 118.8 . . ?
C5 C6 C1 117.6(3) . . ?
C5 C6 C7 118.7(3) . . ?
C1 C6 C7 123.6(2) . . ?
N1 C7 C6 123.2(3) . . ?
N1 C7 C8 119.2(3) . . ?
C6 C7 C8 117.6(2) . . ?
C9 C8 C13 119.2(3) . . ?
C9 C8 C7 121.3(3) . . ?
C13 C8 C7 119.3(3) . . ?
C10 C9 C8 120.2(4) . . ?
C10 C9 H9A 119.9 . . ?
C8 C9 H9A 119.9 . . ?
C11 C10 C9 119.7(4) . . ?
C11 C10 H10A 120.1 . . ?
C9 C10 H10A 120.1 . . ?
C12 C11 C10 120.5(4) . . ?
C12 C11 H11A 119.7 . . ?
C10 C11 H11A 119.7 . . ?
C11 C12 C13 119.8(4) . . ?
C11 C12 H12A 120.1 . . ?
C13 C12 H12A 120.1 . . ?
C12 C13 C8 120.5(3) . . ?
C12 C13 H13A 119.8 . . ?
C8 C13 H13A 119.8 . . ?
N1 C14 C15 109.2(2) . . ?
N1 C14 H14A 109.8 . . ?
C15 C14 H14A 109.8 . . ?
N1 C14 H14B 109.8 . . ?
C15 C14 H14B 109.8 . . ?
H14A C14 H14B 108.3 . . ?
O2 C15 C14 108.8(2) . . ?
O2 C15 H15B 109.9 . . ?
C14 C15 H15B 109.9 . . ?
O2 C15 H15A 109.9 . . ?
C14 C15 H15A 109.9 . . ?
H15B C15 H15A 108.3 . . ?
O3 C16 O4 125.2(3) . . ?
O3 C16 C17 116.4(3) . . ?
O4 C16 C17 118.4(3) . . ?
C16 C17 H17C 109.5 . . ?
C16 C17 H17B 109.5 . . ?
H17C C17 H17B 109.5 . . ?
C16 C17 H17A 109.5 . . ?
H17C C17 H17A 109.5 . . ?
H17B C17 H17A 109.5 . . ?
O5 C18 C19 117.6(3) . . ?
O5 C18 C23 123.3(3) . . ?
C19 C18 C23 119.1(3) . . ?
C20 C19 C18 121.0(3) . . ?
C20 C19 H19A 119.5 . . ?
C18 C19 H19A 119.5 . . ?
C19 C20 C21 120.6(3) . . ?
C19 C20 H20A 119.7 . . ?
C21 C20 H20A 119.7 . . ?
C22 C21 C20 119.5(3) . . ?
C22 C21 H21A 120.3 . . ?
C20 C21 H21A 120.3 . . ?
C21 C22 C23 122.3(3) . . ?
C21 C22 H22A 118.9 . . ?
C23 C22 H22A 118.9 . . ?
C22 C23 C18 117.5(3) . . ?
C22 C23 C24 118.6(3) . . ?
C18 C23 C24 123.9(3) . . ?
N2 C24 C23 122.2(3) . . ?
N2 C24 C25 119.7(3) . . ?
C23 C24 C25 118.0(3) . . ?
C26 C25 C30 119.2(3) . . ?
C26 C25 C24 119.1(3) . . ?
C30 C25 C24 121.7(3) . . ?
C27 C26 C25 120.4(3) . . ?
C27 C26 H26A 119.8 . . ?
C25 C26 H26A 119.8 . . ?
C28 C27 C26 119.8(3) . . ?
C28 C27 H27A 120.1 . . ?
C26 C27 H27A 120.1 . . ?
C29 C28 C27 120.5(3) . . ?
C29 C28 H28A 119.8 . . ?
C27 C28 H28A 119.8 . . ?
C28 C29 C30 120.4(3) . . ?
C28 C29 H29A 119.8 . . ?
C30 C29 H29A 119.8 . . ?
C29 C30 C25 119.7(3) . . ?
C29 C30 H30A 120.2 . . ?
C25 C30 H30A 120.2 . . ?
N2 C31 C32 108.4(2) . . ?
N2 C31 H31A 110.0 . . ?
C32 C31 H31A 110.0 . . ?
N2 C31 H31B 110.0 . . ?
C32 C31 H31B 110.0 . . ?
H31A C31 H31B 108.4 . . ?
O6 C32 C31 108.0(2) . . ?
O6 C32 H32A 110.1 . . ?
C31 C32 H32A 110.1 . . ?
O6 C32 H32B 110.1 . . ?
C31 C32 H32B 110.1 . . ?
H32A C32 H32B 108.4 . . ?
O7 C33 H33A 109.5 . . ?
O7 C33 H33B 109.5 . . ?
H33A C33 H33B 109.5 . . ?
O7 C33 H33C 109.5 . . ?
H33A C33 H33C 109.5 . . ?
H33B C33 H33C 109.5 . . ?
O15 C67 H67A 109.5 . . ?
O15 C67 H67B 109.5 . . ?
H67A C67 H67B 109.5 . . ?
O15 C67 H67C 109.5 . . ?
H67A C67 H67C 109.5 . . ?
H67B C67 H67C 109.5 . . ?
C67 O15 H15 109.5 . . ?

loop_
_geom_bond_atom_site_label_1
_geom_bond_atom_site_label_2
_geom_bond_distance
_geom_bond_site_symmetry_2
_geom_bond_publ_flag
Fe1 O1 1.915(2) . ?
Fe1 O6 1.9680(19) 2 ?
Fe1 O7 2.002(2) . ?
Fe1 O2 2.0146(19) . ?
Fe1 O3 2.050(2) 2 ?
Fe1 N1 2.156(2) . ?
Fe2 O5 1.907(2) . ?
Fe2 O2 1.965(2) . ?
Fe2 O6 2.0009(19) . ?
Fe2 O7 2.037(2) . ?
Fe2 O4 2.041(2) . ?
Fe2 N2 2.125(2) . ?
O1 C1 1.321(3) . ?
O2 C15 1.426(3) . ?
O3 C16 1.261(4) . ?
O3 Fe1 2.050(2) 2 ?
O4 C16 1.262(4) . ?
O5 C18 1.323(4) . ?
O6 C32 1.434(3) . ?
O6 Fe1 1.9680(19) 2 ?
O7 C33 1.419(4) . ?
N1 C7 1.292(4) . ?
N1 C14 1.484(4) . ?
N2 C24 1.307(4) . ?
N2 C31 1.470(4) . ?
C1 C2 1.396(4) . ?
C1 C6 1.424(4) . ?
C2 C3 1.380(4) . ?
C2 H2A 0.9500 . ?
C3 C4 1.376(5) . ?
C3 H3A 0.9500 . ?
C4 C5 1.373(4) . ?
C4 H4A 0.9500 . ?
C5 C6 1.409(4) . ?
C5 H5A 0.9500 . ?
C6 C7 1.464(4) . ?
C7 C8 1.500(4) . ?
C8 C9 1.383(4) . ?
C8 C13 1.387(4) . ?
C9 C10 1.382(5) . ?
C9 H9A 0.9500 . ?
C10 C11 1.377(6) . ?
C10 H10A 0.9500 . ?
C11 C12 1.373(6) . ?
C11 H11A 0.9500 . ?
C12 C13 1.376(5) . ?
C12 H12A 0.9500 . ?
C13 H13A 0.9500 . ?
C14 C15 1.516(4) . ?
C14 H14A 0.9900 . ?
C14 H14B 0.9900 . ?
C15 H15B 0.9900 . ?
C15 H15A 0.9900 . ?
C16 C17 1.489(5) . ?
C17 H17C 0.9800 . ?
C17 H17B 0.9800 . ?
C17 H17A 0.9800 . ?
C18 C19 1.403(4) . ?
C18 C23 1.419(4) . ?
C19 C20 1.376(5) . ?
C19 H19A 0.9500 . ?
C20 C21 1.383(5) . ?
C20 H20A 0.9500 . ?
C21 C22 1.367(5) . ?
C21 H21A 0.9500 . ?
C22 C23 1.414(4) . ?
C22 H22A 0.9500 . ?
C23 C24 1.466(4) . ?
C24 C25 1.494(4) . ?
C25 C26 1.394(4) . ?
C25 C30 1.397(4) . ?
C26 C27 1.383(5) . ?
C26 H26A 0.9500 . ?
C27 C28 1.378(5) . ?
C27 H27A 0.9500 . ?
C28 C29 1.375(5) . ?
C28 H28A 0.9500 . ?
C29 C30 1.385(4) . ?
C29 H29A 0.9500 . ?
C30 H30A 0.9500 . ?
C31 C32 1.512(4) . ?
C31 H31A 0.9900 . ?
C31 H31B 0.9900 . ?
C32 H32A 0.9900 . ?
C32 H32B 0.9900 . ?
C33 H33A 0.9800 . ?
C33 H33B 0.9800 . ?
C33 H33C 0.9800 . ?
C67 O15 1.366(9) . ?
C67 H67A 0.9800 . ?
C67 H67B 0.9800 . ?
C67 H67C 0.9800 . ?
O15 H15 0.8400 . ?

loop_
_geom_torsion_atom_site_label_1
_geom_torsion_atom_site_label_2
_geom_torsion_atom_site_label_3
_geom_torsion_atom_site_label_4
_geom_torsion
_geom_torsion_site_symmetry_1
_geom_torsion_site_symmetry_2
_geom_torsion_site_symmetry_3
_geom_torsion_site_symmetry_4
_geom_torsion_publ_flag
O6 Fe1 O1 C1 -178.5(3) 2 . . . ?
O7 Fe1 O1 C1 -84.5(3) . . . . ?
O2 Fe1 O1 C1 -18.3(5) . . . . ?
O3 Fe1 O1 C1 93.2(3) 2 . . . ?
N1 Fe1 O1 C1 10.5(3) . . . . ?
O5 Fe2 O2 C15 -32.9(2) . . . . ?
O6 Fe2 O2 C15 146.78(19) . . . . ?
O7 Fe2 O2 C15 -124.6(2) . . . . ?
O4 Fe2 O2 C15 57.3(2) . . . . ?
N2 Fe2 O2 C15 -153.6(4) . . . . ?
O5 Fe2 O2 Fe1 97.42(10) . . . . ?
O6 Fe2 O2 Fe1 -82.87(9) . . . . ?
O7 Fe2 O2 Fe1 5.75(8) . . . . ?
O4 Fe2 O2 Fe1 -172.36(9) . . . . ?
N2 Fe2 O2 Fe1 -23.2(5) . . . . ?
O1 Fe1 O2 C15 63.3(3) . . . . ?
O6 Fe1 O2 C15 -137.00(18) 2 . . . ?
O7 Fe1 O2 C15 132.18(19) . . . . ?
O3 Fe1 O2 C15 -48.52(18) 2 . . . ?
N1 Fe1 O2 C15 33.84(18) . . . . ?
O1 Fe1 O2 Fe2 -74.7(3) . . . . ?
O6 Fe1 O2 Fe2 84.95(9) 2 . . . ?
O7 Fe1 O2 Fe2 -5.86(8) . . . . ?
O3 Fe1 O2 Fe2 173.44(9) 2 . . . ?
N1 Fe1 O2 Fe2 -104.21(10) . . . . ?
O5 Fe2 O4 C16 168.2(3) . . . . ?
O2 Fe2 O4 C16 68.3(3) . . . . ?
O6 Fe2 O4 C16 -26.0(3) . . . . ?
O7 Fe2 O4 C16 54.7(7) . . . . ?
N2 Fe2 O4 C16 -105.6(3) . . . . ?
O2 Fe2 O5 C18 -178.1(3) . . . . ?
O6 Fe2 O5 C18 3.1(6) . . . . ?
O7 Fe2 O5 C18 -99.6(3) . . . . ?
O4 Fe2 O5 C18 87.6(3) . . . . ?
N2 Fe2 O5 C18 -8.3(3) . . . . ?
O5 Fe2 O6 C32 -41.9(4) . . . . ?
O2 Fe2 O6 C32 139.23(17) . . . . ?
O7 Fe2 O6 C32 61.23(18) . . . . ?
O4 Fe2 O6 C32 -126.53(18) . . . . ?
N2 Fe2 O6 C32 -30.41(18) . . . . ?
O5 Fe2 O6 Fe1 137.4(3) . . . 2 ?
O2 Fe2 O6 Fe1 -41.42(13) . . . 2 ?
O7 Fe2 O6 Fe1 -119.42(13) . . . 2 ?
O4 Fe2 O6 Fe1 52.82(13) . . . 2 ?
N2 Fe2 O6 Fe1 148.94(14) . . . 2 ?
O1 Fe1 O7 C33 25.2(2) . . . . ?
O6 Fe1 O7 C33 120.2(2) 2 . . . ?
O2 Fe1 O7 C33 -137.4(2) . . . . ?
O3 Fe1 O7 C33 -141.5(5) 2 . . . ?
N1 Fe1 O7 C33 -61.2(2) . . . . ?
O1 Fe1 O7 Fe2 168.27(9) . . . . ?
O6 Fe1 O7 Fe2 -96.79(9) 2 . . . ?
O2 Fe1 O7 Fe2 5.61(8) . . . . ?
O3 Fe1 O7 Fe2 1.6(5) 2 . . . ?
N1 Fe1 O7 Fe2 81.81(9) . . . . ?
O5 Fe2 O7 C33 38.5(2) . . . . ?
O2 Fe2 O7 C33 137.8(2) . . . . ?
O6 Fe2 O7 C33 -127.6(2) . . . . ?
O4 Fe2 O7 C33 151.7(6) . . . . ?
N2 Fe2 O7 C33 -47.9(2) . . . . ?
O5 Fe2 O7 Fe1 -105.08(9) . . . . ?
O2 Fe2 O7 Fe1 -5.75(8) . . . . ?
O6 Fe2 O7 Fe1 88.83(9) . . . . ?
O4 Fe2 O7 Fe1 8.1(6) . . . . ?
N2 Fe2 O7 Fe1 168.55(10) . . . . ?
O1 Fe1 N1 C7 -10.5(3) . . . . ?
O6 Fe1 N1 C7 -104.8(6) 2 . . . ?
O7 Fe1 N1 C7 84.2(2) . . . . ?
O2 Fe1 N1 C7 160.5(3) . . . . ?
O3 Fe1 N1 C7 -105.6(3) 2 . . . ?
O1 Fe1 N1 C14 177.8(2) . . . . ?
O6 Fe1 N1 C14 83.5(6) 2 . . . ?
O7 Fe1 N1 C14 -87.5(2) . . . . ?
O2 Fe1 N1 C14 -11.25(19) . . . . ?
O3 Fe1 N1 C14 82.6(2) 2 . . . ?
O5 Fe2 N2 C24 7.8(3) . . . . ?
O2 Fe2 N2 C24 129.7(4) . . . . ?
O6 Fe2 N2 C24 -169.3(3) . . . . ?
O7 Fe2 N2 C24 101.4(3) . . . . ?
O4 Fe2 N2 C24 -81.3(3) . . . . ?
O5 Fe2 N2 C31 -178.6(2) . . . . ?
O2 Fe2 N2 C31 -56.7(5) . . . . ?
O6 Fe2 N2 C31 4.23(19) . . . . ?
O7 Fe2 N2 C31 -85.0(2) . . . . ?
O4 Fe2 N2 C31 92.3(2) . . . . ?
Fe1 O1 C1 C2 173.0(2) . . . . ?
Fe1 O1 C1 C6 -7.9(4) . . . . ?
O1 C1 C2 C3 177.3(3) . . . . ?
C6 C1 C2 C3 -1.8(5) . . . . ?
C1 C2 C3 C4 0.9(5) . . . . ?
C2 C3 C4 C5 0.1(5) . . . . ?
C3 C4 C5 C6 -0.2(5) . . . . ?
C4 C5 C6 C1 -0.7(4) . . . . ?
C4 C5 C6 C7 -178.5(3) . . . . ?
O1 C1 C6 C5 -177.4(3) . . . . ?
C2 C1 C6 C5 1.7(4) . . . . ?
O1 C1 C6 C7 0.3(4) . . . . ?
C2 C1 C6 C7 179.4(3) . . . . ?
C14 N1 C7 C6 179.4(3) . . . . ?
Fe1 N1 C7 C6 8.2(4) . . . . ?
C14 N1 C7 C8 1.0(4) . . . . ?
Fe1 N1 C7 C8 -170.2(2) . . . . ?
C5 C6 C7 N1 176.4(3) . . . . ?
C1 C6 C7 N1 -1.3(4) . . . . ?
C5 C6 C7 C8 -5.2(4) . . . . ?
C1 C6 C7 C8 177.1(3) . . . . ?
N1 C7 C8 C9 -83.3(4) . . . . ?
C6 C7 C8 C9 98.2(3) . . . . ?
N1 C7 C8 C13 92.4(4) . . . . ?
C6 C7 C8 C13 -86.1(3) . . . . ?
C13 C8 C9 C10 0.3(5) . . . . ?
C7 C8 C9 C10 176.1(3) . . . . ?
C8 C9 C10 C11 -0.6(6) . . . . ?
C9 C10 C11 C12 1.0(7) . . . . ?
C10 C11 C12 C13 -1.1(6) . . . . ?
C11 C12 C13 C8 0.8(6) . . . . ?
C9 C8 C13 C12 -0.5(5) . . . . ?
C7 C8 C13 C12 -176.3(3) . . . . ?
C7 N1 C14 C15 176.3(3) . . . . ?
Fe1 N1 C14 C15 -11.2(3) . . . . ?
Fe2 O2 C15 C14 76.5(3) . . . . ?
Fe1 O2 C15 C14 -50.0(3) . . . . ?
N1 C14 C15 O2 37.9(3) . . . . ?
Fe1 O3 C16 O4 31.3(5) 2 . . . ?
Fe1 O3 C16 C17 -148.7(3) 2 . . . ?
Fe2 O4 C16 O3 -9.3(5) . . . . ?
Fe2 O4 C16 C17 170.8(2) . . . . ?
Fe2 O5 C18 C19 -174.0(2) . . . . ?
Fe2 O5 C18 C23 6.3(5) . . . . ?
O5 C18 C19 C20 179.1(3) . . . . ?
C23 C18 C19 C20 -1.1(5) . . . . ?
C18 C19 C20 C21 0.3(5) . . . . ?
C19 C20 C21 C22 0.1(5) . . . . ?
C20 C21 C22 C23 0.3(5) . . . . ?
C21 C22 C23 C18 -1.0(5) . . . . ?
C21 C22 C23 C24 180.0(3) . . . . ?
O5 C18 C23 C22 -178.8(3) . . . . ?
C19 C18 C23 C22 1.4(4) . . . . ?
O5 C18 C23 C24 0.1(5) . . . . ?
C19 C18 C23 C24 -179.6(3) . . . . ?
C31 N2 C24 C23 -178.7(3) . . . . ?
Fe2 N2 C24 C23 -5.5(4) . . . . ?
C31 N2 C24 C25 -0.2(4) . . . . ?
Fe2 N2 C24 C25 173.0(2) . . . . ?
C22 C23 C24 N2 179.0(3) . . . . ?
C18 C23 C24 N2 0.1(5) . . . . ?
C22 C23 C24 C25 0.5(4) . . . . ?
C18 C23 C24 C25 -178.4(3) . . . . ?
N2 C24 C25 C26 -87.3(4) . . . . ?
C23 C24 C25 C26 91.2(3) . . . . ?
N2 C24 C25 C30 91.5(4) . . . . ?
C23 C24 C25 C30 -89.9(4) . . . . ?
C30 C25 C26 C27 0.4(5) . . . . ?
C24 C25 C26 C27 179.3(3) . . . . ?
C25 C26 C27 C28 0.5(5) . . . . ?
C26 C27 C28 C29 -1.3(5) . . . . ?
C27 C28 C29 C30 1.2(5) . . . . ?
C28 C29 C30 C25 -0.3(5) . . . . ?
C26 C25 C30 C29 -0.5(5) . . . . ?
C24 C25 C30 C29 -179.4(3) . . . . ?
C24 N2 C31 C32 -164.8(3) . . . . ?
Fe2 N2 C31 C32 20.9(3) . . . . ?
Fe1 O6 C32 C31 -128.5(2) 2 . . . ?
Fe2 O6 C32 C31 50.8(3) . . . . ?
N2 C31 C32 O6 -45.8(3) . . . . ?
